data_8103649
loop_
_publ_author_name
'Divjakovic, V.'
'Edenharter, A.'
'Nowacki, W.'
'Ribar, B.'

_publ_section_title
;
 Die Kristallstruktur von Tetraaquo-Berylliumnitrat Be (O H2)4 (N O3)2
;
_journal_name_full
;
Zeitschrift fuer Kristallographie, Kristallgeometrie, Kristallphysik, 
Kristallchemie (-144,1977)
;
_journal_page_first 314
_journal_page_last 322
_journal_volume 144
_journal_year 1976
_chemical_formula_sum 'Be H8 N2 O10'
_chemical_name_systematic 'Be (O H2)4 (N O3)2'
_space_group_IT_number 122
_symmetry_space_group_name_Hall 'I -4 2bw'
_symmetry_space_group_name_H-M 'I -4 2 d'
_cell_angle_alpha 90
_cell_angle_beta 90
_cell_angle_gamma 90
_cell_formula_units_Z 4
_cell_length_a 11.636
_cell_length_b 11.636
_cell_length_c 6.252
_cell_volume 846.499
_citation_journal_id_ASTM ZEKGAX
_cod_data_source_file Divjakovic_ZEKGAX_1976_1702.cif
_cod_data_source_block H8Be1N2O10
_cod_original_cell_volume 846.4988
_cod_original_formula_sum 'H8 Be1 N2 O10'
_cod_database_code 8103649

loop_
_symmetry_equiv_pos_as_xyz
x,y,z
y,-x,-z
-x,-y,z
-y,x,-z
x,-y+1/2,-z+1/4
-y+1/2,-x,z+3/4
-x,y+1/2,-z+1/4
y+1/2,x,z+3/4
x+1/2,y+1/2,z+1/2
y+1/2,-x+1/2,-z+1/2
-x+1/2,-y+1/2,z+1/2
-y+1/2,x+1/2,-z+1/2
x+1/2,-y+1,-z+3/4
-y+1,-x+1/2,z+5/4
-x+1/2,y+1,-z+3/4
y+1,x+1/2,z+5/4

loop_
_atom_site_label
_atom_site_type_symbol
_atom_site_fract_x
_atom_site_fract_y
_atom_site_fract_z
_atom_site_occupancy
_atom_site_U_iso_or_equiv
Be1 Be+2 0 0 0.5 1 0.0
O3 O-2 0.3907 0.0349 0.1045 1 0.0
H2 H+1 0.04 0.103 0.3 1 0.0
O1 O-2 0.3034 0.25 0.125 1 0.0
N1 N+5 0.1946 0.25 0.125 1 0.0
H1 H+1 0.371 0.11 0.04 1 0.0
O2 O-2 0.144 0.1574 0.1012 1 0.0
